data_9001627
loop_
_publ_author_name
'Hugh-Jones D A'
'Woodland, A. B.'
'Angel, R. J.'

_publ_section_title
;
 The structure of high-pressure C2/c ferrosilite and crystal chemistry of
 high-pressure C2/c pyroxenes
 P = room pressure
;
_journal_name_full 'American Mineralogist'
_journal_page_first 1032
_journal_page_last 1041
_journal_volume 79
_journal_year 1994
_chemical_formula_sum 'Fe O3 Si'
_chemical_name_mineral Clinoferrosilite
_space_group_IT_number 14
_symmetry_space_group_name_Hall '-P 2ybc'
_symmetry_space_group_name_H-M 'P 1 21/c 1'
_cell_angle_alpha 90
_cell_angle_beta 108.46
_cell_angle_gamma 90
_cell_length_a 9.7075
_cell_length_b 9.0807
_cell_length_c 5.2347
_cell_formula_units_Z 8
_cell_volume 437.700
_database_code_amcsd 0001679
_exptl_crystal_density_diffrn 4.004
_cod_original_formula_sum 'Fe Si O3'
_cod_database_code 9001627

loop_
_space_group_symop_operation_xyz
x,y,z
x,1/2-y,1/2+z
-x,1/2+y,1/2-z
-x,-y,-z

loop_
_atom_site_label
_atom_site_fract_x
_atom_site_fract_y
_atom_site_fract_z
_atom_site_U_iso_or_equiv
Fe1 0.25120 0.65380 0.22620 0.01165
Fe2 0.22560 0.01450 0.22390 0.01431
SiA 0.04540 0.33840 0.29150 0.00811
SiB 0.55310 0.83340 0.24310 0.00975
O1A 0.87100 0.33800 0.17800 0.00785
O1B 0.37900 0.83700 0.13700 0.00747
O2A 0.12500 0.49600 0.33500 0.00887
O2B 0.63300 0.98100 0.38700 0.01482
O3A 0.10600 0.26600 0.59700 0.01836
O3B 0.60800 0.70200 0.47000 0.02026

loop_
_cod_related_entry_id
_cod_related_entry_database
_cod_related_entry_code
1 AMCSD 0001679
